data_7236376
loop_
_publ_author_name
'Wei, Mei-Jie'
'Fu, Jia-Qi'
'Wang, Yi-Di'
'Gu, Jing-Yang'
'Liu, Bai-Ling'
'Zang, Hong-Ying'
'Zhou, En-Long'
'Shao, Kui-Zhan'
'Su, Zhong-Min'

_publ_section_title
;
 Changes of coordination modes of Cu-based coordination complexes as
 tuneable proton-conducting solid electrolytes
;
_journal_issue 3
_journal_name_full 'Journal of Materials Chemistry A'
_journal_page_first 1085
_journal_paper_doi 10.1039/C6TA08581D
_journal_volume 5
_journal_year 2017
_chemical_formula_sum 'C38 H32 Cu2 N8 O18 S4'
_chemical_formula_weight 1144.03
_space_group_crystal_system monoclinic
_space_group_IT_number 14
_space_group_name_Hall '-P 2ybc'
_space_group_name_H-M_alt 'P 1 21/c 1'
_atom_sites_solution_hydrogens mixed
_audit_creation_method SHELXL-2014
_audit_update_record
;
2016-09-11 deposited with the CCDC.
2016-11-25 downloaded from the CCDC.
;
_cell_angle_alpha 90.000(5)
_cell_angle_beta 100.175(5)
_cell_angle_gamma 90.000(5)
_cell_formula_units_Z 2
_cell_length_a 8.018(5)
_cell_length_b 14.816(5)
_cell_length_c 17.908(5)
_cell_measurement_reflns_used 2284
_cell_measurement_temperature 293(2)
_cell_measurement_theta_max 25.9
_cell_measurement_theta_min 2.6
_cell_volume 2093.9(16)
_computing_cell_refinement 'Bruker SAINT v8.34a'
_computing_data_collection 'Bruker APEX 2'
_computing_data_reduction 'Bruker SAINT v8.34a'
_computing_molecular_graphics 'Bruker SHELXTL'
_computing_publication_material 'Bruker SHELXTL & local programs'
_computing_structure_refinement 'SHELXL-2014 (Sheldrick, 2014)'
_computing_structure_solution 'Bruker SHELXTL 2014/4'
_diffrn_ambient_temperature 293(2)
_diffrn_detector_area_resol_mean 0.01
_diffrn_measured_fraction_theta_full 1.000
_diffrn_measured_fraction_theta_max 0.996
_diffrn_measurement_device_type 'Bruker Smart Apex II CCD'
_diffrn_measurement_method \w-2\q
_diffrn_radiation_type MoK\a
_diffrn_radiation_wavelength 0.71069
_diffrn_reflns_av_R_equivalents 0.0524
_diffrn_reflns_av_unetI/netI 0.0583
_diffrn_reflns_Laue_measured_fraction_full 1.000
_diffrn_reflns_Laue_measured_fraction_max 0.996
_diffrn_reflns_limit_h_max 10
_diffrn_reflns_limit_h_min -10
_diffrn_reflns_limit_k_max 16
_diffrn_reflns_limit_k_min -18
_diffrn_reflns_limit_l_max 22
_diffrn_reflns_limit_l_min -22
_diffrn_reflns_number 13789
_diffrn_reflns_point_group_measured_fraction_full 1.000
_diffrn_reflns_point_group_measured_fraction_max 0.996
_diffrn_reflns_theta_full 25.000
_diffrn_reflns_theta_max 26.863
_diffrn_reflns_theta_min 1.795
_diffrn_source 'fine-focus sealed tube'
_exptl_absorpt_coefficient_mu 1.307
_exptl_absorpt_correction_T_max 0.812
_exptl_absorpt_correction_T_min 0.641
_exptl_absorpt_correction_type multi-scan
_exptl_absorpt_process_details 'SADABS 2014/4 Bruker AXS Madison WI USA'
_exptl_crystal_colour green
_exptl_crystal_density_diffrn 1.815
_exptl_crystal_description flake
_exptl_crystal_F_000 1164
_exptl_crystal_size_max 0.380
_exptl_crystal_size_mid 0.240
_exptl_crystal_size_min 0.180
_refine_diff_density_max 0.526
_refine_diff_density_min -0.384
_refine_diff_density_rms 0.087
_refine_ls_extinction_method none
_refine_ls_goodness_of_fit_ref 1.017
_refine_ls_hydrogen_treatment refall
_refine_ls_matrix_type full
_refine_ls_number_parameters 372
_refine_ls_number_reflns 4492
_refine_ls_number_restraints 0
_refine_ls_restrained_S_all 1.017
_refine_ls_R_factor_all 0.0685
_refine_ls_R_factor_gt 0.0411
_refine_ls_shift/su_max 0.001
_refine_ls_shift/su_mean 0.000
_refine_ls_structure_factor_coef Fsqd
_refine_ls_weighting_details 'w=1/[\s^2^(Fo^2^)+(0.0456P)^2^+0.5559P] where P=(Fo^2^+2Fc^2^)/3'
_refine_ls_weighting_scheme calc
_refine_ls_wR_factor_gt 0.0908
_refine_ls_wR_factor_ref 0.1011
_reflns_Friedel_coverage 0.000
_reflns_number_gt 3176
_reflns_number_total 4492
_reflns_threshold_expression 'I > 2\s(I)'
_cod_data_source_file c6ta08581d2.cif
_cod_data_source_block shelx
_cod_original_sg_symbol_H-M 'P 21/c'
_cod_database_code 7236376
_shelx_space_group_comment
;
The symmetry employed for this shelxl refinement is uniquely defined
by the following loop, which should always be used as a source of
symmetry information in preference to the above space-group names.
They are only intended as comments.
;
_shelx_estimated_absorpt_t_min 0.636
_shelx_estimated_absorpt_t_max 0.799
_shelxl_version_number 2014-3

loop_
_space_group_symop_operation_xyz
'x, y, z'
'-x, y+1/2, -z+1/2'
'-x, -y, -z'
'x, -y-1/2, z-1/2'

loop_
_atom_site_label
_atom_site_type_symbol
_atom_site_fract_x
_atom_site_fract_y
_atom_site_fract_z
_atom_site_U_iso_or_equiv
_atom_site_adp_type
_atom_site_occupancy
_atom_site_site_symmetry_order
_atom_site_calc_flag
C1 C 0.8620(5) 0.4193(2) 0.8285(2) 0.0306(8) Uani 1 1 d
C2 C 0.9684(5) 0.4474(2) 0.7793(2) 0.0295(8) Uani 1 1 d
C3 C 0.9149(4) 0.4406(2) 0.7023(2) 0.0270(8) Uani 1 1 d
C4 C 0.7544(4) 0.4045(2) 0.67415(17) 0.0204(7) Uani 1 1 d
C5 C 0.6772(4) 0.3924(2) 0.59670(17) 0.0201(7) Uani 1 1 d
C6 C 0.5179(4) 0.3552(2) 0.57513(17) 0.0203(7) Uani 1 1 d
C7 C 0.4140(4) 0.3308(2) 0.62921(17) 0.0208(7) Uani 1 1 d
C8 C 0.2487(4) 0.2952(2) 0.6117(2) 0.0266(8) Uani 1 1 d
C9 C 0.1666(5) 0.2738(2) 0.67027(19) 0.0284(8) Uani 1 1 d
C10 C 0.2460(4) 0.2887(2) 0.74526(19) 0.0269(8) Uani 1 1 d
C11 C 0.4856(4) 0.34287(19) 0.70532(17) 0.0197(7) Uani 1 1 d
C12 C 0.6540(4) 0.3779(2) 0.72766(17) 0.0204(7) Uani 1 1 d
C13 C 0.6128(4) 0.3800(2) 0.47260(17) 0.0198(7) Uani 1 1 d
C14 C 0.6104(4) 0.3857(2) 0.38991(17) 0.0186(7) Uani 1 1 d
C15 C 0.7507(4) 0.3752(2) 0.35291(17) 0.0198(7) Uani 1 1 d
C16 C 0.7268(4) 0.3825(2) 0.27420(18) 0.0217(7) Uani 1 1 d
C17 C 0.5689(4) 0.4002(2) 0.23259(17) 0.0237(7) Uani 1 1 d
C18 C 0.4292(5) 0.4071(2) 0.26776(19) 0.0248(7) Uani 1 1 d
C19 C 0.4516(4) 0.3999(2) 0.34628(18) 0.0230(7) Uani 1 1 d
N1 N 0.7100(3) 0.38587(18) 0.80380(14) 0.0230(6) Uani 1 1 d
N2 N 0.4011(3) 0.32290(17) 0.76275(14) 0.0213(6) Uani 1 1 d
N3 N 0.7348(4) 0.40840(18) 0.52992(15) 0.0218(6) Uani 1 1 d
N4 N 0.4786(3) 0.34708(17) 0.49761(15) 0.0220(6) Uani 1 1 d
O1 O 0.9460(3) 0.27214(16) 0.44734(14) 0.0369(6) Uani 1 1 d
O2 O 1.0097(3) 0.43061(15) 0.44817(14) 0.0325(6) Uani 1 1 d
O3 O 1.0594(3) 0.33886(18) 0.34302(14) 0.0402(7) Uani 1 1 d
O7W O 0.3543(4) 0.3055(2) 0.91575(15) 0.0336(7) Uani 1 1 d
O8W O 0.7025(4) 0.34759(19) 0.95833(15) 0.0331(6) Uani 1 1 d
O9W O 0.8358(4) 0.5671(3) 1.0307(2) 0.0751(10) Uani 1 1 d
S1 S 0.96032(10) 0.35173(6) 0.40163(4) 0.02311(19) Uani 1 1 d
Cu1 Cu 0.53319(5) 0.35143(3) 0.86505(2) 0.02417(13) Uani 1 1 d
S2 S 0.54162(13) 0.42012(6) 0.13322(5) 0.0306(2) Uani 1 1 d
O4 O 0.5892(3) 0.51347(15) 0.12634(14) 0.0383(6) Uani 1 1 d
O5 O 0.6517(5) 0.35931(19) 0.10399(15) 0.0626(10) Uani 1 1 d
O6 O 0.3635(4) 0.4061(2) 0.10462(16) 0.0675(10) Uani 1 1 d
H1 H 0.895(4) 0.425(2) 0.881(2) 0.025(9) Uiso 1 1 d
H2 H 1.082(5) 0.469(2) 0.802(2) 0.039(11) Uiso 1 1 d
H3 H 0.985(4) 0.455(2) 0.668(2) 0.026(9) Uiso 1 1 d
H3A H 0.823(4) 0.433(2) 0.5237(19) 0.025(10) Uiso 1 1 d
H7A H 0.376(5) 0.269(3) 0.936(2) 0.028(13) Uiso 1 1 d
H7B H 0.288(6) 0.342(3) 0.934(3) 0.064(16) Uiso 1 1 d
H8 H 0.198(4) 0.285(2) 0.562(2) 0.029(10) Uiso 1 1 d
H8A H 0.675(6) 0.352(3) 1.004(3) 0.060(14) Uiso 1 1 d
H8B H 0.783(6) 0.324(3) 0.960(3) 0.053(17) Uiso 1 1 d
H9 H 0.044(5) 0.246(2) 0.660(2) 0.030(9) Uiso 1 1 d
H10 H 0.191(4) 0.2765(19) 0.7875(18) 0.016(8) Uiso 1 1 d
H16 H 0.807(4) 0.375(2) 0.2520(18) 0.019(9) Uiso 1 1 d
H18 H 0.323(4) 0.4142(19) 0.2393(18) 0.016(8) Uiso 1 1 d
H19 H 0.354(4) 0.4047(18) 0.3716(17) 0.013(8) Uiso 1 1 d

loop_
_atom_site_aniso_label
_atom_site_aniso_U_11
_atom_site_aniso_U_22
_atom_site_aniso_U_33
_atom_site_aniso_U_23
_atom_site_aniso_U_13
_atom_site_aniso_U_12
C1 0.033(2) 0.043(2) 0.0157(18) 0.0022(15) 0.0027(15) -0.0024(16)
C2 0.024(2) 0.036(2) 0.0270(19) 0.0020(15) 0.0015(15) -0.0047(16)
C3 0.027(2) 0.0310(19) 0.0251(19) 0.0024(15) 0.0093(16) -0.0030(15)
C4 0.0207(18) 0.0239(17) 0.0171(16) -0.0006(13) 0.0049(13) 0.0030(13)
C5 0.0246(18) 0.0239(17) 0.0136(15) 0.0004(13) 0.0081(13) -0.0003(13)
C6 0.0233(17) 0.0237(16) 0.0152(15) -0.0007(13) 0.0065(13) 0.0013(14)
C7 0.0234(17) 0.0230(17) 0.0180(16) -0.0014(13) 0.0088(14) 0.0019(13)
C8 0.0266(19) 0.034(2) 0.0187(17) -0.0009(15) 0.0032(15) -0.0032(15)
C9 0.024(2) 0.036(2) 0.0264(19) 0.0015(15) 0.0064(15) -0.0044(15)
C10 0.029(2) 0.0297(19) 0.0254(19) 0.0061(15) 0.0123(16) -0.0012(15)
C11 0.0252(18) 0.0184(15) 0.0170(15) -0.0001(13) 0.0080(13) 0.0038(13)
C12 0.0266(18) 0.0220(16) 0.0135(15) 0.0001(12) 0.0061(13) 0.0003(13)
C13 0.0227(18) 0.0221(16) 0.0160(16) -0.0025(13) 0.0076(13) 0.0029(13)
C14 0.0229(18) 0.0204(15) 0.0138(15) 0.0006(12) 0.0065(13) -0.0004(13)
C15 0.0206(17) 0.0224(16) 0.0168(16) 0.0018(12) 0.0045(13) 0.0021(13)
C16 0.0245(19) 0.0260(17) 0.0172(16) 0.0001(13) 0.0108(14) 0.0005(14)
C17 0.035(2) 0.0219(17) 0.0143(16) 0.0002(13) 0.0053(14) 0.0002(14)
C18 0.0206(19) 0.0279(18) 0.0242(18) 0.0056(14) -0.0011(15) 0.0015(14)
C19 0.0227(19) 0.0256(17) 0.0227(18) 0.0009(13) 0.0096(14) 0.0014(14)
N1 0.0231(16) 0.0320(15) 0.0136(13) 0.0040(11) 0.0027(11) -0.0009(12)
N2 0.0249(16) 0.0248(14) 0.0159(13) 0.0024(11) 0.0083(12) -0.0006(11)
N3 0.0195(16) 0.0302(16) 0.0176(14) 0.0018(11) 0.0088(12) -0.0045(12)
N4 0.0241(15) 0.0265(14) 0.0170(13) -0.0012(11) 0.0084(11) -0.0018(12)
O1 0.0311(15) 0.0346(14) 0.0416(16) 0.0121(12) -0.0030(12) 0.0017(11)
O2 0.0292(15) 0.0372(14) 0.0311(14) -0.0074(11) 0.0058(11) -0.0066(11)
O3 0.0266(14) 0.0668(18) 0.0295(14) -0.0088(13) 0.0117(11) 0.0113(12)
O7W 0.0417(18) 0.0364(17) 0.0260(14) 0.0128(13) 0.0152(13) 0.0056(14)
O8W 0.0350(17) 0.0485(17) 0.0167(13) 0.0047(12) 0.0069(12) 0.0079(14)
O9W 0.052(2) 0.106(3) 0.062(2) -0.013(2) -0.0055(17) 0.015(2)
S1 0.0190(4) 0.0312(4) 0.0196(4) -0.0010(3) 0.0049(3) 0.0022(3)
Cu1 0.0297(2) 0.0303(2) 0.0138(2) 0.00349(17) 0.00766(16) -0.00010(18)
S2 0.0484(6) 0.0280(5) 0.0142(4) 0.0025(3) 0.0023(4) -0.0010(4)
O4 0.0587(19) 0.0266(14) 0.0323(15) 0.0080(11) 0.0156(13) 0.0006(12)
O5 0.120(3) 0.0506(18) 0.0224(15) 0.0032(13) 0.0266(17) 0.0340(18)
O6 0.069(2) 0.089(2) 0.0351(18) 0.0179(16) -0.0173(16) -0.0342(19)

loop_
_atom_type_symbol
_atom_type_description
_atom_type_scat_dispersion_real
_atom_type_scat_dispersion_imag
_atom_type_scat_source
C C 0.0033 0.0016 'International Tables Vol C Tables 4.2.6.8 and 6.1.1.4'
H H 0.0000 0.0000 'International Tables Vol C Tables 4.2.6.8 and 6.1.1.4'
N N 0.0061 0.0033 'International Tables Vol C Tables 4.2.6.8 and 6.1.1.4'
O O 0.0106 0.0060 'International Tables Vol C Tables 4.2.6.8 and 6.1.1.4'
S S 0.1246 0.1234 'International Tables Vol C Tables 4.2.6.8 and 6.1.1.4'
Cu Cu 0.3201 1.2651 'International Tables Vol C Tables 4.2.6.8 and 6.1.1.4'

loop_
_geom_angle_atom_site_label_1
_geom_angle_atom_site_label_2
_geom_angle_atom_site_label_3
_geom_angle
_geom_angle_site_symmetry_3
N1 C1 C2 122.2(3) .
N1 C1 H1 117(2) .
C2 C1 H1 121(2) .
C3 C2 C1 119.7(3) .
C3 C2 H2 123(2) .
C1 C2 H2 117(2) .
C2 C3 C4 119.5(3) .
C2 C3 H3 122(2) .
C4 C3 H3 118(2) .
C3 C4 C12 117.4(3) .
C3 C4 C5 127.6(3) .
C12 C4 C5 115.0(3) .
N3 C5 C6 105.2(3) .
N3 C5 C4 131.9(3) .
C6 C5 C4 122.9(3) .
N4 C6 C5 110.7(3) .
N4 C6 C7 127.2(3) .
C5 C6 C7 122.1(3) .
C11 C7 C8 118.4(3) .
C11 C7 C6 116.1(3) .
C8 C7 C6 125.5(3) .
C9 C8 C7 118.4(3) .
C9 C8 H8 121(2) .
C7 C8 H8 121(2) .
C8 C9 C10 119.9(3) .
C8 C9 H9 120.7(19) .
C10 C9 H9 119.3(19) .
N2 C10 C9 122.4(3) .
N2 C10 H10 115.5(19) .
C9 C10 H10 122.1(19) .
N2 C11 C7 122.5(3) .
N2 C11 C12 115.9(3) .
C7 C11 C12 121.6(3) .
N1 C12 C4 121.9(3) .
N1 C12 C11 115.9(3) .
C4 C12 C11 122.2(3) .
N4 C13 N3 112.2(3) .
N4 C13 C14 119.3(3) .
N3 C13 C14 128.4(3) .
C19 C14 C15 118.7(3) .
C19 C14 C13 114.9(3) .
C15 C14 C13 126.4(3) .
C16 C15 C14 119.2(3) .
C16 C15 S1 117.3(2) .
C14 C15 S1 123.5(2) .
C17 C16 C15 120.8(3) .
C17 C16 H16 119(2) .
C15 C16 H16 120(2) .
C16 C17 C18 120.6(3) .
C16 C17 S2 120.8(3) .
C18 C17 S2 118.5(3) .
C17 C18 C19 119.0(3) .
C17 C18 H18 120.3(19) .
C19 C18 H18 120.7(19) .
C14 C19 C18 121.6(3) .
C14 C19 H19 118.8(18) .
C18 C19 H19 119.7(19) .
C1 N1 C12 119.3(3) .
C1 N1 Cu1 127.8(2) .
C12 N1 Cu1 112.7(2) .
C10 N2 C11 118.4(3) .
C10 N2 Cu1 128.4(2) .
C11 N2 Cu1 113.2(2) .
C13 N3 C5 107.2(3) .
C13 N3 H3A 124(2) .
C5 N3 H3A 129(2) .
C13 N4 C6 104.7(3) .
Cu1 O7W H7A 113(4) .
Cu1 O7W H7B 121(3) .
H7A O7W H7B 115(4) .
Cu1 O8W H8A 123(3) .
Cu1 O8W H8B 121(4) .
H8A O8W H8B 111(5) .
O3 S1 O2 113.38(15) .
O3 S1 O1 114.42(16) .
O2 S1 O1 111.81(15) .
O3 S1 C15 105.26(15) .
O2 S1 C15 105.18(15) .
O1 S1 C15 105.81(15) .
O7W Cu1 O8W 92.81(13) .
O7W Cu1 N2 92.22(12) .
O8W Cu1 N2 162.50(12) .
O7W Cu1 N1 172.85(12) .
O8W Cu1 N1 91.34(12) .
N2 Cu1 N1 82.15(11) .
O7W Cu1 O4 85.00(12) 3_666
O8W Cu1 O4 102.29(12) 3_666
N2 Cu1 O4 94.84(10) 3_666
N1 Cu1 O4 99.82(10) 3_666
O5 S2 O6 114.6(2) .
O5 S2 O4 112.57(18) .
O6 S2 O4 111.51(18) .
O5 S2 C17 106.73(16) .
O6 S2 C17 105.66(17) .
O4 S2 C17 104.86(15) .
S2 O4 Cu1 136.16(16) 3_666

loop_
_geom_bond_atom_site_label_1
_geom_bond_atom_site_label_2
_geom_bond_distance
_geom_bond_site_symmetry_2
C1 N1 1.318(5) .
C1 C2 1.393(5) .
C1 H1 0.93(3) .
C2 C3 1.375(5) .
C2 H2 0.99(4) .
C3 C4 1.402(5) .
C3 H3 0.93(3) .
C4 C12 1.412(4) .
C4 C5 1.427(4) .
C5 N3 1.377(4) .
C5 C6 1.382(4) .
C6 N4 1.374(4) .
C6 C7 1.431(4) .
C7 C11 1.394(4) .
C7 C8 1.409(5) .
C8 C9 1.371(4) .
C8 H8 0.92(3) .
C9 C10 1.399(5) .
C9 H9 1.05(4) .
C10 N2 1.328(4) .
C10 H10 0.96(3) .
C11 N2 1.360(4) .
C11 C12 1.436(5) .
C12 N1 1.363(4) .
C13 N4 1.329(4) .
C13 N3 1.354(4) .
C13 C14 1.480(4) .
C14 C19 1.387(5) .
C14 C15 1.412(4) .
C15 C16 1.393(4) .
C15 S1 1.786(3) .
C16 C17 1.376(5) .
C16 H16 0.82(3) .
C17 C18 1.383(5) .
C17 S2 1.779(3) .
C18 C19 1.390(5) .
C18 H18 0.92(3) .
C19 H19 0.97(3) .
N1 Cu1 2.005(3) .
N2 Cu1 1.993(3) .
N3 H3A 0.82(3) .
O1 S1 1.452(2) .
O2 S1 1.449(2) .
O3 S1 1.437(2) .
O7W Cu1 1.951(3) .
O7W H7A 0.66(4) .
O7W H7B 0.86(5) .
O8W Cu1 1.959(3) .
O8W H8A 0.88(5) .
O8W H8B 0.73(4) .
Cu1 O4 2.247(2) 3_666
S2 O5 1.424(3) .
S2 O6 1.445(3) .
S2 O4 1.446(2) .
O4 Cu1 2.247(2) 3_666

loop_
_geom_torsion_atom_site_label_1
_geom_torsion_atom_site_label_2
_geom_torsion_atom_site_label_3
_geom_torsion_atom_site_label_4
_geom_torsion
_geom_torsion_site_symmetry_4
N1 C1 C2 C3 0.0(6) .
C1 C2 C3 C4 -0.6(5) .
C2 C3 C4 C12 0.9(5) .
C2 C3 C4 C5 179.8(3) .
C3 C4 C5 N3 2.4(6) .
C12 C4 C5 N3 -178.6(3) .
C3 C4 C5 C6 179.4(3) .
C12 C4 C5 C6 -1.6(5) .
N3 C5 C6 N4 0.9(4) .
C4 C5 C6 N4 -176.8(3) .
N3 C5 C6 C7 -178.6(3) .
C4 C5 C6 C7 3.7(5) .
N4 C6 C7 C11 177.9(3) .
C5 C6 C7 C11 -2.7(4) .
N4 C6 C7 C8 -1.5(5) .
C5 C6 C7 C8 177.9(3) .
C11 C7 C8 C9 -0.4(5) .
C6 C7 C8 C9 178.9(3) .
C7 C8 C9 C10 1.1(5) .
C8 C9 C10 N2 -0.4(5) .
C8 C7 C11 N2 -0.9(5) .
C6 C7 C11 N2 179.7(3) .
C8 C7 C11 C12 179.4(3) .
C6 C7 C11 C12 0.0(4) .
C3 C4 C12 N1 -0.6(5) .
C5 C4 C12 N1 -179.6(3) .
C3 C4 C12 C11 178.0(3) .
C5 C4 C12 C11 -1.1(4) .
N2 C11 C12 N1 0.9(4) .
C7 C11 C12 N1 -179.5(3) .
N2 C11 C12 C4 -177.8(3) .
C7 C11 C12 C4 1.9(5) .
N4 C13 C14 C19 31.1(4) .
N3 C13 C14 C19 -145.7(3) .
N4 C13 C14 C15 -146.8(3) .
N3 C13 C14 C15 36.5(5) .
C19 C14 C15 C16 2.2(4) .
C13 C14 C15 C16 179.9(3) .
C19 C14 C15 S1 -177.2(2) .
C13 C14 C15 S1 0.6(5) .
C14 C15 C16 C17 0.3(5) .
S1 C15 C16 C17 179.7(2) .
C15 C16 C17 C18 -2.9(5) .
C15 C16 C17 S2 174.0(2) .
C16 C17 C18 C19 2.8(5) .
S2 C17 C18 C19 -174.1(3) .
C15 C14 C19 C18 -2.2(5) .
C13 C14 C19 C18 179.7(3) .
C17 C18 C19 C14 -0.2(5) .
C2 C1 N1 C12 0.3(5) .
C2 C1 N1 Cu1 -174.6(3) .
C4 C12 N1 C1 0.0(5) .
C11 C12 N1 C1 -178.6(3) .
C4 C12 N1 Cu1 175.7(2) .
C11 C12 N1 Cu1 -3.0(3) .
C9 C10 N2 C11 -0.9(5) .
C9 C10 N2 Cu1 178.6(2) .
C7 C11 N2 C10 1.6(4) .
C12 C11 N2 C10 -178.8(3) .
C7 C11 N2 Cu1 -178.0(2) .
C12 C11 N2 Cu1 1.7(3) .
N4 C13 N3 C5 0.4(4) .
C14 C13 N3 C5 177.4(3) .
C6 C5 N3 C13 -0.8(3) .
C4 C5 N3 C13 176.6(3) .
N3 C13 N4 C6 0.1(3) .
C14 C13 N4 C6 -177.1(3) .
C5 C6 N4 C13 -0.6(3) .
C7 C6 N4 C13 178.9(3) .
C16 C15 S1 O3 -4.2(3) .
C14 C15 S1 O3 175.2(3) .
C16 C15 S1 O2 115.9(3) .
C14 C15 S1 O2 -64.8(3) .
C16 C15 S1 O1 -125.7(3) .
C14 C15 S1 O1 53.7(3) .
C16 C17 S2 O5 39.0(3) .
C18 C17 S2 O5 -144.1(3) .
C16 C17 S2 O6 161.4(3) .
C18 C17 S2 O6 -21.7(3) .
C16 C17 S2 O4 -80.6(3) .
C18 C17 S2 O4 96.3(3) .
O5 S2 O4 Cu1 165.3(2) 3_666
O6 S2 O4 Cu1 34.9(3) 3_666
C17 S2 O4 Cu1 -79.0(2) 3_666
